data_7207251
loop_
_publ_author_name
'Wu, Jing-Yun'
'Huang, Sheng-Ming'
'Huang, Yun-Chieh'
'Lu, Kuang-Lieh'

_publ_section_title
;
 Hydrogen bond-organized two-fold interpenetrating homochiral pcu net
;
_journal_issue 4
_journal_name_full CrystEngComm
_journal_page_first 1189
_journal_paper_doi 10.1039/c2ce06055h
_journal_volume 14
_journal_year 2012
_chemical_formula_sum 'C22 H26 Cu N10 O5'
_chemical_formula_weight 574.07
_chemical_name_systematic
;
?
;
_space_group_IT_number 4
_symmetry_cell_setting monoclinic
_symmetry_space_group_name_Hall 'P 2yb'
_symmetry_space_group_name_H-M 'P 1 21 1'
_atom_sites_solution_hydrogens geom
_atom_sites_solution_primary direct
_atom_sites_solution_secondary difmap
_audit_creation_method SHELXL-97
_cell_angle_alpha 90.00
_cell_angle_beta 102.54(3)
_cell_angle_gamma 90.00
_cell_formula_units_Z 4
_cell_length_a 15.262(3)
_cell_length_b 13.046(3)
_cell_length_c 13.058(3)
_cell_measurement_reflns_used 3875
_cell_measurement_temperature 296(2)
_cell_measurement_theta_max 24.41
_cell_measurement_theta_min 2.43
_cell_volume 2537.9(10)
_computing_cell_refinement 'Bruker SAINT'
_computing_data_collection 'Bruker SMART'
_computing_data_reduction 'Bruker SAINT'
_computing_structure_refinement 'SHELXL-97 (Sheldrick, 1997)'
_computing_structure_solution 'SHELXS-97 (Sheldrick, 1990)'
_diffrn_ambient_temperature 296(2)
_diffrn_measured_fraction_theta_full 1.000
_diffrn_measured_fraction_theta_max 1.000
_diffrn_measurement_device_type 'CCD area detector'
_diffrn_measurement_method 'phi and omega scans'
_diffrn_radiation_monochromator graphite
_diffrn_radiation_source 'fine-focus sealed tube'
_diffrn_radiation_type MoK\a
_diffrn_radiation_wavelength 0.71073
_diffrn_reflns_av_R_equivalents 0.0446
_diffrn_reflns_av_sigmaI/netI 0.0744
_diffrn_reflns_limit_h_max 17
_diffrn_reflns_limit_h_min -18
_diffrn_reflns_limit_k_max 15
_diffrn_reflns_limit_k_min -14
_diffrn_reflns_limit_l_max 13
_diffrn_reflns_limit_l_min -15
_diffrn_reflns_number 19536
_diffrn_reflns_theta_full 25.05
_diffrn_reflns_theta_max 25.05
_diffrn_reflns_theta_min 1.37
_exptl_absorpt_coefficient_mu 0.915
_exptl_absorpt_correction_type none
_exptl_crystal_colour blue
_exptl_crystal_density_diffrn 1.502
_exptl_crystal_density_method 'not measured'
_exptl_crystal_description prism
_exptl_crystal_F_000 1188
_exptl_crystal_size_max 0.12
_exptl_crystal_size_mid 0.12
_exptl_crystal_size_min 0.05
_refine_diff_density_max 0.395
_refine_diff_density_min -0.451
_refine_diff_density_rms 0.081
_refine_ls_abs_structure_details 'Flack H D (1983), Acta Cryst. A39, 876-881'
_refine_ls_abs_structure_Flack 0.02(3)
_refine_ls_extinction_method none
_refine_ls_goodness_of_fit_ref 1.039
_refine_ls_hydrogen_treatment constr
_refine_ls_matrix_type full
_refine_ls_number_parameters 710
_refine_ls_number_reflns 8693
_refine_ls_number_restraints 1
_refine_ls_restrained_S_all 1.039
_refine_ls_R_factor_all 0.0739
_refine_ls_R_factor_gt 0.0456
_refine_ls_shift/su_max 0.000
_refine_ls_shift/su_mean 0.000
_refine_ls_structure_factor_coef Fsqd
_refine_ls_weighting_details 'calc w=1/[\s^2^(Fo^2^)+(0.0361P)^2^+1.5465P] where P=(Fo^2^+2Fc^2^)/3'
_refine_ls_weighting_scheme calc
_refine_ls_wR_factor_gt 0.0931
_refine_ls_wR_factor_ref 0.1120
_reflns_number_gt 6108
_reflns_number_total 8693
_reflns_threshold_expression >2sigma(I)
_cod_data_source_file c2ce06055h.txt
_cod_data_source_block cpd2
_cod_depositor_comments
;
The following automatic conversions were performed:

'_symmetry_cell_setting' value 'Monoclinic' changed to 'monoclinic'
according to /home/saulius/struct/CIF-dictionaries/cif_core.dic
dictionary named 'cif_core.dic' version 2.4.1 from 2010-06-29.

Automatic conversion script
Id: cif_fix_values 1715 2011-07-08 13:25:40Z adriana 
;
_cod_original_cell_volume 2537.9(9)
_cod_original_sg_symbol_H-M P2(1)
_cod_database_code 7207251

loop_
_symmetry_equiv_pos_as_xyz
'x, y, z'
'-x, y+1/2, -z'

loop_
_atom_site_label
_atom_site_type_symbol
_atom_site_fract_x
_atom_site_fract_y
_atom_site_fract_z
_atom_site_U_iso_or_equiv
_atom_site_adp_type
_atom_site_occupancy
_atom_site_symmetry_multiplicity
_atom_site_calc_flag
_atom_site_refinement_flags
_atom_site_disorder_assembly
_atom_site_disorder_group
Cu1 Cu 0.25159(6) 0.35937(5) 0.00713(7) 0.0150(3) Uani 1 1 d . . .
Cu2 Cu 0.25040(7) 0.73783(5) 0.50383(7) 0.0140(3) Uani 1 1 d . . .
O1 O 0.2766(5) 0.3543(6) 0.6584(4) 0.0395(18) Uani 1 1 d . . .
O2 O 0.1664(5) 0.2390(6) 0.6352(4) 0.0414(17) Uani 1 1 d . . .
H2 H 0.1670 0.2491 0.6973 0.062 Uiso 1 1 calc R . .
O3 O 0.2597(4) 0.2853(5) 0.1750(4) 0.0214(15) Uani 1 1 d . A .
O4 O 0.1344(7) 0.2022(8) 0.1872(8) 0.030(2) Uiso 0.57 1 d P A 1
H4 H 0.1212 0.2099 0.1233 0.045 Uiso 1 1 calc R . .
O4' O 0.1662(7) 0.1599(7) 0.1835(7) 0.026(2) Uiso 0.43 1 d P A 2
O5 O 0.2563(3) 0.4583(5) 0.8443(4) 0.0233(16) Uani 1 1 d . . .
H101 H 0.2761 0.4277 0.7934 0.035 Uiso 1 1 d R . .
H102 H 0.3062 0.4814 0.8825 0.035 Uiso 1 1 d R . .
O6 O 0.2572(4) 0.8171(5) 0.6692(4) 0.0240(16) Uani 1 1 d . . .
O7 O 0.1262(4) 0.8746(6) 0.6872(4) 0.0455(19) Uani 1 1 d . . .
H7 H 0.1131 0.8632 0.6239 0.068 Uiso 1 1 calc R . .
O8 O 0.2739(4) 0.7454(5) 1.1547(4) 0.0344(17) Uani 1 1 d . . .
O9 O 0.1715(5) 0.8682(8) 1.1405(5) 0.070(3) Uani 1 1 d . . .
H9 H 0.1605 0.8400 1.1924 0.105 Uiso 1 1 calc R . .
O10 O 0.2570(3) 0.6435(4) 0.3439(3) 0.0190(15) Uani 1 1 d . . .
H103 H 0.3052 0.6086 0.3638 0.029 Uiso 1 1 d R . .
H104 H 0.2675 0.6621 0.2846 0.029 Uiso 1 1 d R . .
N1 N 0.1027(5) 0.2124(5) -0.0188(5) 0.0182(18) Uani 1 1 d . . .
N2 N 0.1524(4) 0.2668(5) -0.0698(5) 0.0184(17) Uani 1 1 d . . .
N3 N 0.1208(5) 0.2547(6) -0.1722(4) 0.0218(18) Uani 1 1 d . . .
N4 N 0.0511(4) 0.1928(6) -0.1887(5) 0.0208(18) Uani 1 1 d . . .
N5 N -0.1566(4) -0.0429(5) -0.0322(4) 0.0124(16) Uani 1 1 d . . .
N6 N 0.3939(5) 0.5106(5) 0.0162(5) 0.0160(18) Uani 1 1 d . . .
N7 N 0.3504(4) 0.4533(5) 0.0752(5) 0.0168(17) Uani 1 1 d . . .
N8 N 0.3856(4) 0.4656(6) 0.1753(5) 0.0227(19) Uani 1 1 d . . .
N9 N 0.4533(5) 0.5319(6) 0.1857(5) 0.027(2) Uani 1 1 d . . .
N10 N 0.6541(4) 0.7595(6) 0.0174(5) 0.0171(17) Uani 1 1 d . . .
N11 N 0.0969(5) 0.8795(6) 0.4797(5) 0.0183(18) Uani 1 1 d . . .
N12 N 0.1481(4) 0.8274(5) 0.4257(4) 0.0145(16) Uani 1 1 d . . .
N13 N 0.1199(4) 0.8432(6) 0.3252(5) 0.0200(18) Uani 1 1 d . . .
N14 N 0.0494(4) 0.9082(5) 0.3101(5) 0.0194(18) Uani 1 1 d . . .
N15 N -0.1583(4) 1.1353(5) 0.4689(5) 0.0178(17) Uani 1 1 d . . .
N16 N 0.3936(5) 0.5886(6) 0.5163(5) 0.021(2) Uani 1 1 d . . .
N17 N 0.3498(4) 0.6451(5) 0.5729(5) 0.0157(17) Uani 1 1 d . . .
N18 N 0.3872(5) 0.6355(6) 0.6753(5) 0.0255(19) Uani 1 1 d . . .
N19 N 0.4568(5) 0.5718(6) 0.6848(5) 0.0231(19) Uani 1 1 d . . .
N20 N 0.6566(4) 0.3402(6) 0.5200(4) 0.0150(17) Uani 1 1 d . . .
C1 C 0.2662(6) 0.2245(8) 0.5216(6) 0.022(2) Uani 1 1 d . . .
C2 C 0.2037(7) 0.2472(9) 0.4137(6) 0.037(2) Uani 1 1 d . . .
C3 C 0.2577(6) 0.2034(7) 0.3404(5) 0.024(2) Uani 1 1 d . A .
H3 H 0.2576 0.1285 0.3465 0.029 Uiso 1 1 calc R . .
C4 C 0.3522(6) 0.2413(11) 0.3810(6) 0.050(3) Uani 1 1 d . . .
H4A H 0.3625 0.3046 0.3466 0.061 Uiso 1 1 calc R . .
H4B H 0.3956 0.1906 0.3696 0.061 Uiso 1 1 calc R . .
C5 C 0.3589(7) 0.2590(10) 0.5007(7) 0.063(4) Uani 1 1 d . . .
H5A H 0.3699 0.3307 0.5184 0.076 Uiso 1 1 calc R . .
H5B H 0.4072 0.2184 0.5420 0.076 Uiso 1 1 calc R . .
C6 C 0.2378(7) 0.2800(8) 0.6118(6) 0.029(3) Uani 1 1 d . . .
C7 C 0.2226(6) 0.2320(7) 0.2249(6) 0.025(2) Uani 1 1 d . . .
C8 C 0.2720(6) 0.1100(5) 0.5489(6) 0.062(3) Uani 1 1 d . . .
H8A H 0.2176 0.0887 0.5682 0.093 Uiso 1 1 calc R . .
H8B H 0.3220 0.0982 0.6065 0.093 Uiso 1 1 calc R . .
H8C H 0.2801 0.0713 0.4891 0.093 Uiso 1 1 calc R . .
C9 C 0.1128(6) 0.1910(10) 0.4014(7) 0.071(4) Uani 1 1 d . . .
H9A H 0.0736 0.2114 0.3368 0.107 Uiso 1 1 calc R . .
H9B H 0.0859 0.2085 0.4591 0.107 Uiso 1 1 calc R . .
H9C H 0.1224 0.1183 0.4009 0.107 Uiso 1 1 calc R . .
C10 C 0.1892(8) 0.3607(8) 0.3976(7) 0.075(4) Uani 1 1 d . . .
H10A H 0.2445 0.3926 0.3914 0.113 Uiso 1 1 calc R . .
H10B H 0.1695 0.3893 0.4565 0.113 Uiso 1 1 calc R . .
H10C H 0.1444 0.3725 0.3348 0.113 Uiso 1 1 calc R . .
C11 C 0.0407(5) 0.1669(6) -0.0921(6) 0.0111(18) Uani 1 1 d . . .
C12 C -0.1660(5) 0.0023(6) -0.1254(6) 0.019(2) Uani 1 1 d . . .
H12 H -0.2171 -0.0119 -0.1768 0.022 Uiso 1 1 calc R . .
C13 C -0.1030(5) 0.0698(6) -0.1495(6) 0.017(2) Uani 1 1 d . . .
H13 H -0.1106 0.0975 -0.2165 0.021 Uiso 1 1 calc R . .
C14 C -0.0273(5) 0.0956(6) -0.0710(6) 0.017(2) Uani 1 1 d . . .
C15 C -0.0202(6) 0.0493(7) 0.0276(6) 0.021(2) Uani 1 1 d . . .
H15 H 0.0282 0.0642 0.0824 0.025 Uiso 1 1 calc R . .
C16 C -0.0842(6) -0.0169(7) 0.0419(7) 0.023(2) Uani 1 1 d . . .
H16 H -0.0779 -0.0468 0.1078 0.027 Uiso 1 1 calc R . .
C17 C 0.4562(6) 0.5569(7) 0.0846(6) 0.020(2) Uani 1 1 d . . .
C18 C 0.6473(6) 0.7377(8) 0.1161(6) 0.028(2) Uani 1 1 d . . .
H18 H 0.6904 0.7644 0.1712 0.033 Uiso 1 1 calc R . .
C19 C 0.5810(6) 0.6791(7) 0.1394(6) 0.033(2) Uani 1 1 d . . .
H19 H 0.5744 0.6741 0.2084 0.039 Uiso 1 1 calc R . .
C20 C 0.5239(5) 0.6273(7) 0.0612(5) 0.016(2) Uani 1 1 d . . .
C21 C 0.5293(6) 0.6484(7) -0.0397(6) 0.026(2) Uani 1 1 d . . .
H21 H 0.4895 0.6180 -0.0955 0.032 Uiso 1 1 calc R . .
C22 C 0.5951(6) 0.7159(7) -0.0583(7) 0.028(3) Uani 1 1 d . . .
H22 H 0.5972 0.7308 -0.1274 0.034 Uiso 1 1 calc R . .
C23 C 0.2512(6) 0.8891(7) 0.8344(6) 0.027(2) Uani 1 1 d . . .
H25' H 0.3164 0.8912 0.8407 0.041 Uiso 0.40 1 calc PR B 2
C25 C 0.2657(7) 0.8703(9) 1.0193(6) 0.034(3) Uani 1 1 d . . .
H25 H 0.2646 0.9447 1.0296 0.051 Uiso 0.60 1 calc PR C 1
C28 C 0.2129(6) 0.8568(8) 0.7232(6) 0.026(2) Uani 1 1 d . D .
C29 C 0.2405(7) 0.8190(9) 1.1109(7) 0.038(3) Uani 1 1 d . D .
C24 C 0.1957(9) 0.8420(11) 0.9133(9) 0.018(3) Uani 0.65 1 d P D 1
C26 C 0.3537(9) 0.8417(11) 0.9980(9) 0.027(3) Uiso 0.65 1 d P D 1
H26A H 0.3679 0.7711 1.0182 0.032 Uiso 0.65 1 calc PR D 1
H26B H 0.4005 0.8854 1.0374 0.032 Uiso 0.65 1 calc PR D 1
C27 C 0.3466(8) 0.8557(12) 0.8775(8) 0.024(3) Uiso 0.65 1 d P D 1
H27A H 0.3886 0.9075 0.8644 0.029 Uiso 0.65 1 calc PR D 1
H27B H 0.3593 0.7918 0.8456 0.029 Uiso 0.65 1 calc PR D 1
C30 C 0.2386(9) 1.0061(8) 0.8293(8) 0.053(4) Uani 0.65 1 d P D 1
H30A H 0.2607 1.0349 0.8977 0.080 Uiso 0.65 1 calc PR D 1
H30B H 0.1760 1.0219 0.8062 0.080 Uiso 0.65 1 calc PR D 1
H30C H 0.2713 1.0345 0.7809 0.080 Uiso 0.65 1 calc PR D 1
C31 C 0.1006(9) 0.8865(15) 0.9096(11) 0.059(5) Uani 0.65 1 d P D 1
H31A H 0.0736 0.8509 0.9593 0.089 Uiso 0.65 1 calc PR D 1
H31B H 0.0640 0.8780 0.8404 0.089 Uiso 0.65 1 calc PR D 1
H31C H 0.1054 0.9581 0.9269 0.089 Uiso 0.65 1 calc PR D 1
C32 C 0.1819(7) 0.7271(8) 0.8994(8) 0.022(3) Uiso 0.65 1 d P D 1
H32A H 0.1466 0.7026 0.9469 0.033 Uiso 0.65 1 calc PR D 1
H32B H 0.2392 0.6933 0.9140 0.033 Uiso 0.65 1 calc PR D 1
H32C H 0.1513 0.7127 0.8286 0.033 Uiso 0.65 1 calc PR D 1
C24' C 0.2364(14) 0.8140(15) 0.9198(14) 0.025(5) Uiso 0.35 1 d P D 2
C26' C 0.2258(13) 0.9979(15) 0.8730(13) 0.023(5) Uiso 0.35 1 d P D 2
H26C H 0.2652 1.0504 0.8558 0.027 Uiso 0.35 1 calc PR D 2
H26D H 0.1643 1.0154 0.8403 0.027 Uiso 0.35 1 calc PR D 2
C27' C 0.2373(12) 0.9885(15) 0.9923(13) 0.031(5) Uani 0.35 1 d P D 2
H27C H 0.1815 1.0045 1.0131 0.037 Uiso 0.35 1 calc PR D 2
H27D H 0.2836 1.0347 1.0283 0.037 Uiso 0.35 1 calc PR D 2
C30' C 0.3768(16) 0.880(2) 1.0552(19) 0.076(8) Uani 0.35 1 d P D 2
H30D H 0.3995 0.9120 1.0003 0.113 Uiso 0.35 1 calc PR D 2
H30E H 0.4023 0.8122 1.0678 0.113 Uiso 0.35 1 calc PR D 2
H30F H 0.3927 0.9196 1.1182 0.113 Uiso 0.35 1 calc PR D 2
C31' C 0.2784(12) 0.7106(12) 0.9158(12) 0.030(4) Uiso 0.35 1 d P D 2
H31D H 0.2616 0.6665 0.9672 0.045 Uiso 0.35 1 calc PR D 2
H31E H 0.3425 0.7175 0.9304 0.045 Uiso 0.35 1 calc PR D 2
H31F H 0.2580 0.6815 0.8472 0.045 Uiso 0.35 1 calc PR D 2
C32' C 0.1325(13) 0.8050(14) 0.9041(13) 0.026(4) Uiso 0.35 1 d P D 2
H32D H 0.1069 0.8722 0.9038 0.040 Uiso 0.35 1 calc PR D 2
H32E H 0.1183 0.7655 0.9603 0.040 Uiso 0.35 1 calc PR D 2
H32F H 0.1084 0.7716 0.8385 0.040 Uiso 0.35 1 calc PR D 2
C33 C 0.0368(6) 0.9276(7) 0.4052(7) 0.020(2) Uani 1 1 d . . .
C34 C -0.0873(6) 1.1103(7) 0.5453(6) 0.013(2) Uani 1 1 d . . .
H34 H -0.0810 1.1401 0.6112 0.015 Uiso 1 1 calc R . .
C35 C -0.0229(6) 1.0407(6) 0.5277(6) 0.016(2) Uani 1 1 d . . .
H35 H 0.0249 1.0228 0.5821 0.019 Uiso 1 1 calc R . .
C36 C -0.0303(6) 0.9981(7) 0.4289(6) 0.017(2) Uani 1 1 d . . .
C37 C -0.1028(6) 1.0266(6) 0.3520(6) 0.020(2) Uani 1 1 d . . .
H37 H -0.1095 0.9997 0.2848 0.024 Uiso 1 1 calc R . .
C38 C -0.1652(6) 1.0940(6) 0.3731(6) 0.019(2) Uani 1 1 d . . .
H38 H -0.2138 1.1117 0.3197 0.022 Uiso 1 1 calc R . .
C39 C 0.4597(6) 0.5432(7) 0.5887(6) 0.016(2) Uani 1 1 d . . .
C40 C 0.5924(5) 0.3799(7) 0.4405(6) 0.016(2) Uani 1 1 d . . .
H40 H 0.5925 0.3613 0.3718 0.019 Uiso 1 1 calc R . .
C41 C 0.5280(5) 0.4459(7) 0.4586(6) 0.016(2) Uani 1 1 d . . .
H41 H 0.4859 0.4726 0.4025 0.019 Uiso 1 1 calc R . .
C42 C 0.5253(5) 0.4734(7) 0.5612(6) 0.020(2) Uani 1 1 d . . .
C43 C 0.5923(6) 0.4352(7) 0.6415(6) 0.026(2) Uani 1 1 d . . .
H43 H 0.5953 0.4547 0.7107 0.031 Uiso 1 1 calc R . .
C44 C 0.6549(6) 0.3673(8) 0.6167(6) 0.034(3) Uani 1 1 d . . .
H44 H 0.6977 0.3396 0.6713 0.041 Uiso 1 1 calc R . .

loop_
_atom_site_aniso_label
_atom_site_aniso_U_11
_atom_site_aniso_U_22
_atom_site_aniso_U_33
_atom_site_aniso_U_23
_atom_site_aniso_U_13
_atom_site_aniso_U_12
Cu1 0.0124(6) 0.0143(6) 0.0182(6) -0.0019(5) 0.0030(5) -0.0002(5)
Cu2 0.0100(6) 0.0132(6) 0.0192(5) 0.0015(4) 0.0039(4) 0.0003(4)
O1 0.059(5) 0.041(4) 0.018(3) -0.007(4) 0.008(3) 0.005(4)
O2 0.057(5) 0.052(4) 0.021(3) -0.015(3) 0.022(3) -0.015(4)
O3 0.020(4) 0.024(4) 0.021(3) 0.004(3) 0.006(3) -0.004(3)
O5 0.021(4) 0.031(4) 0.017(3) -0.004(3) 0.004(3) 0.005(3)
O6 0.025(4) 0.029(4) 0.018(3) -0.005(3) 0.005(3) 0.004(3)
O7 0.032(3) 0.097(5) 0.008(2) 0.006(3) 0.0064(18) 0.035(3)
O8 0.045(4) 0.032(4) 0.025(3) 0.009(3) 0.006(3) 0.014(4)
O9 0.063(5) 0.118(7) 0.037(4) 0.015(5) 0.027(4) 0.043(6)
O10 0.018(4) 0.020(3) 0.017(3) 0.001(3) 0.001(3) 0.006(3)
N1 0.019(4) 0.019(4) 0.019(4) -0.006(3) 0.009(3) -0.005(3)
N2 0.015(4) 0.019(4) 0.019(3) 0.007(3) 0.001(3) 0.001(3)
N3 0.020(4) 0.030(5) 0.014(3) 0.001(4) 0.003(3) -0.005(4)
N4 0.017(4) 0.022(4) 0.021(4) 0.005(3) 0.000(3) -0.009(4)
N5 0.012(4) 0.015(4) 0.010(3) -0.001(3) 0.000(3) 0.005(3)
N6 0.015(4) 0.019(4) 0.016(4) 0.000(3) 0.007(3) -0.008(4)
N7 0.016(4) 0.019(4) 0.013(4) -0.002(3) -0.002(3) 0.003(4)
N8 0.022(4) 0.031(5) 0.015(3) 0.002(3) 0.005(3) -0.015(4)
N9 0.023(5) 0.033(5) 0.021(4) 0.006(3) -0.003(3) -0.009(4)
N10 0.013(4) 0.019(4) 0.019(4) 0.000(3) 0.001(3) 0.000(4)
N11 0.015(4) 0.023(4) 0.016(4) -0.006(3) 0.003(3) 0.002(3)
N12 0.020(4) 0.012(4) 0.013(3) 0.001(3) 0.007(3) -0.001(3)
N13 0.018(4) 0.021(4) 0.021(4) 0.002(4) 0.005(3) 0.006(4)
N14 0.019(4) 0.024(4) 0.015(4) 0.002(3) 0.003(3) 0.007(4)
N15 0.018(4) 0.018(4) 0.019(4) 0.001(3) 0.008(3) 0.000(4)
N16 0.019(5) 0.021(5) 0.021(4) 0.001(4) 0.000(4) -0.001(4)
N17 0.012(4) 0.016(4) 0.022(4) -0.002(3) 0.011(3) 0.007(4)
N18 0.027(5) 0.026(5) 0.020(4) -0.001(3) -0.001(3) 0.004(4)
N19 0.022(5) 0.028(4) 0.019(4) 0.004(3) 0.004(3) 0.016(4)
N20 0.014(4) 0.016(4) 0.015(3) -0.003(3) 0.004(3) -0.001(3)
C1 0.024(5) 0.024(6) 0.019(4) 0.000(4) 0.006(4) 0.006(5)
C2 0.047(6) 0.050(6) 0.016(4) 0.006(5) 0.009(4) 0.008(6)
C3 0.043(6) 0.018(5) 0.016(4) -0.001(3) 0.015(4) 0.000(4)
C4 0.036(5) 0.085(7) 0.028(4) 0.021(4) 0.002(3) 0.015(4)
C5 0.040(5) 0.107(9) 0.040(5) 0.002(5) 0.003(4) 0.005(5)
C6 0.040(7) 0.035(6) 0.010(4) -0.001(4) 0.004(4) 0.003(5)
C7 0.034(5) 0.025(5) 0.016(4) -0.001(4) 0.008(4) -0.012(4)
C8 0.108(8) 0.034(4) 0.050(5) 0.010(4) 0.031(5) 0.015(5)
C9 0.053(7) 0.136(10) 0.025(4) 0.009(6) 0.008(4) -0.051(7)
C10 0.132(10) 0.070(6) 0.027(4) 0.006(4) 0.023(4) 0.072(7)
C11 0.009(4) 0.011(4) 0.013(4) -0.002(3) 0.003(3) -0.003(4)
C12 0.006(5) 0.029(5) 0.019(5) -0.006(4) -0.002(4) 0.001(4)
C13 0.015(5) 0.021(5) 0.017(4) 0.009(4) 0.006(4) 0.002(4)
C14 0.018(5) 0.014(5) 0.018(4) 0.001(4) 0.004(4) 0.008(4)
C15 0.017(5) 0.022(5) 0.020(5) -0.005(4) -0.003(4) -0.001(4)
C16 0.027(6) 0.023(5) 0.018(5) -0.001(4) 0.005(4) -0.004(5)
C17 0.020(5) 0.020(5) 0.020(5) 0.006(4) 0.006(4) 0.008(4)
C18 0.024(5) 0.036(5) 0.020(4) 0.000(4) -0.002(4) -0.009(5)
C19 0.039(5) 0.041(5) 0.018(4) 0.002(4) 0.006(4) -0.017(4)
C20 0.013(5) 0.021(5) 0.011(4) 0.006(4) -0.002(4) 0.001(4)
C21 0.022(6) 0.028(6) 0.026(5) -0.006(4) 0.000(4) -0.013(5)
C22 0.026(6) 0.031(7) 0.028(5) 0.004(5) 0.009(5) -0.003(5)
C23 0.051(7) 0.017(5) 0.016(4) -0.002(4) 0.011(4) 0.003(4)
C25 0.054(7) 0.032(6) 0.017(4) 0.006(5) 0.011(4) 0.004(6)
C28 0.027(5) 0.027(5) 0.024(4) 0.009(4) 0.006(4) 0.006(4)
C29 0.029(7) 0.049(8) 0.036(6) -0.022(5) 0.004(5) -0.005(6)
C24 0.009(6) 0.028(7) 0.019(6) 0.003(6) 0.005(5) 0.009(6)
C30 0.111(11) 0.020(6) 0.031(7) -0.002(5) 0.020(7) -0.011(6)
C31 0.020(7) 0.117(14) 0.041(8) 0.007(9) 0.006(6) 0.017(9)
C27' 0.024(11) 0.038(11) 0.031(10) -0.008(9) 0.008(8) 0.007(9)
C30' 0.067(19) 0.10(2) 0.061(16) -0.005(16) 0.019(14) -0.034(17)
C33 0.014(5) 0.018(5) 0.026(5) 0.000(4) 0.000(4) -0.005(4)
C34 0.014(5) 0.014(5) 0.012(4) 0.002(4) 0.005(4) 0.002(4)
C35 0.018(5) 0.015(4) 0.014(4) 0.001(3) 0.003(4) 0.005(4)
C36 0.018(5) 0.021(5) 0.013(4) -0.001(4) 0.007(4) 0.000(4)
C37 0.024(6) 0.017(5) 0.018(4) 0.000(4) 0.002(4) -0.002(5)
C38 0.030(6) 0.013(5) 0.012(4) -0.004(4) 0.003(4) -0.002(4)
C39 0.013(5) 0.018(5) 0.014(4) 0.003(4) -0.003(4) 0.010(4)
C40 0.011(5) 0.022(6) 0.012(4) 0.005(4) -0.001(4) 0.000(4)
C41 0.010(5) 0.021(5) 0.014(4) 0.001(4) -0.001(3) -0.001(4)
C42 0.017(5) 0.015(5) 0.030(5) 0.004(4) 0.007(4) 0.006(4)
C43 0.024(4) 0.038(5) 0.013(4) -0.002(3) -0.004(3) 0.016(4)
C44 0.032(5) 0.054(7) 0.015(4) 0.002(5) -0.001(4) 0.027(5)

loop_
_atom_type_symbol
_atom_type_description
_atom_type_scat_dispersion_real
_atom_type_scat_dispersion_imag
_atom_type_scat_source
C C 0.0033 0.0016 'International Tables Vol C Tables 4.2.6.8 and 6.1.1.4'
H H 0.0000 0.0000 'International Tables Vol C Tables 4.2.6.8 and 6.1.1.4'
N N 0.0061 0.0033 'International Tables Vol C Tables 4.2.6.8 and 6.1.1.4'
O O 0.0106 0.0060 'International Tables Vol C Tables 4.2.6.8 and 6.1.1.4'
Cu Cu 0.3201 1.2651 'International Tables Vol C Tables 4.2.6.8 and 6.1.1.4'

loop_
_geom_angle_atom_site_label_1
_geom_angle_atom_site_label_2
_geom_angle_atom_site_label_3
_geom_angle
_geom_angle_site_symmetry_1
_geom_angle_site_symmetry_3
N7 Cu1 N5 92.3(3) . 2
N7 Cu1 N10 88.4(3) . 2_645
N5 Cu1 N10 179.1(3) 2 2_645
N7 Cu1 N2 176.8(3) . .
N5 Cu1 N2 88.3(3) 2 .
N10 Cu1 N2 91.0(3) 2_645 .
N7 Cu1 O3 87.5(2) . .
N5 Cu1 O3 90.1(2) 2 .
N10 Cu1 O3 89.3(2) 2_645 .
N2 Cu1 O3 95.6(2) . .
N17 Cu2 N20 88.8(3) . 2_656
N17 Cu2 N15 90.5(3) . 2_546
N20 Cu2 N15 178.8(3) 2_656 2_546
N17 Cu2 N12 176.7(3) . .
N20 Cu2 N12 91.8(3) 2_656 .
N15 Cu2 N12 88.9(3) 2_546 .
N17 Cu2 O6 88.5(2) . .
N20 Cu2 O6 87.7(2) 2_656 .
N15 Cu2 O6 91.3(2) 2_546 .
N12 Cu2 O6 94.7(2) . .
C7 O3 Cu1 144.7(6) . .
C28 O6 Cu2 143.7(6) . .
N2 N1 C11 105.9(7) . .
N1 N2 N3 108.7(7) . .
N1 N2 Cu1 121.4(5) . .
N3 N2 Cu1 129.7(6) . .
N4 N3 N2 109.9(7) . .
N3 N4 C11 104.8(6) . .
C12 N5 C16 117.0(7) . .
C12 N5 Cu1 119.4(5) . 2_545
C16 N5 Cu1 123.5(6) . 2_545
C17 N6 N7 104.0(7) . .
N8 N7 N6 110.9(7) . .
N8 N7 Cu1 128.7(6) . .
N6 N7 Cu1 120.3(5) . .
N7 N8 N9 108.8(6) . .
N8 N9 C17 104.1(7) . .
C22 N10 C18 116.5(8) . .
C22 N10 Cu1 123.8(6) . 2_655
C18 N10 Cu1 119.6(6) . 2_655
C33 N11 N12 103.9(7) . .
N13 N12 N11 110.2(6) . .
N13 N12 Cu2 130.0(6) . .
N11 N12 Cu2 119.8(5) . .
N12 N13 N14 108.9(6) . .
C33 N14 N13 104.9(6) . .
C34 N15 C38 118.7(8) . .
C34 N15 Cu2 120.5(6) . 2_556
C38 N15 Cu2 120.7(5) . 2_556
N17 N16 C39 104.0(7) . .
N16 N17 N18 110.4(7) . .
N16 N17 Cu2 120.7(5) . .
N18 N17 Cu2 128.7(6) . .
N19 N18 N17 108.0(6) . .
C39 N19 N18 106.1(6) . .
C44 N20 C40 117.8(8) . .
C44 N20 Cu2 119.1(6) . 2_646
C40 N20 Cu2 123.0(5) . 2_646
C6 C1 C8 107.2(7) . .
C6 C1 C2 112.9(7) . .
C8 C1 C2 113.0(8) . .
C6 C1 C5 114.8(9) . .
C8 C1 C5 108.2(8) . .
C2 C1 C5 100.8(7) . .
C10 C2 C3 111.7(9) . .
C10 C2 C9 110.5(10) . .
C3 C2 C9 110.9(9) . .
C10 C2 C1 111.0(8) . .
C3 C2 C1 101.1(7) . .
C9 C2 C1 111.4(8) . .
C2 C3 C4 105.4(7) . .
C2 C3 C7 114.2(7) . .
C4 C3 C7 111.7(7) . .
C3 C4 C5 104.5(8) . .
C4 C5 C1 105.5(8) . .
O1 C6 O2 123.0(9) . .
O1 C6 C1 124.8(10) . .
O2 C6 C1 112.1(8) . .
O3 C7 O4' 123.1(7) . .
O3 C7 O4 121.0(8) . .
O4' C7 O4 31.8(6) . .
O3 C7 C3 125.5(8) . .
O4' C7 C3 106.8(8) . .
O4 C7 C3 112.8(8) . .
N1 C11 N4 110.7(7) . .
N1 C11 C14 124.7(7) . .
N4 C11 C14 124.6(7) . .
N5 C12 C13 123.0(7) . .
C12 C13 C14 119.0(7) . .
C15 C14 C13 116.9(8) . .
C15 C14 C11 122.0(7) . .
C13 C14 C11 121.1(7) . .
C16 C15 C14 119.3(8) . .
N5 C16 C15 124.7(8) . .
N6 C17 N9 112.3(8) . .
N6 C17 C20 126.2(8) . .
N9 C17 C20 121.6(8) . .
N10 C18 C19 123.5(8) . .
C18 C19 C20 119.8(8) . .
C21 C20 C19 117.3(9) . .
C21 C20 C17 121.5(8) . .
C19 C20 C17 121.2(7) . .
C20 C21 C22 119.4(8) . .
N10 C22 C21 123.0(8) . .
C28 C23 C27 114.9(8) . .
C28 C23 C24' 115.7(10) . .
C27 C23 C24' 80.1(10) . .
C28 C23 C30 102.6(7) . .
C27 C23 C30 113.9(10) . .
C24' C23 C30 128.8(10) . .
C28 C23 C26' 119.2(9) . .
C27 C23 C26' 115.1(11) . .
C24' C23 C26' 104.8(11) . .
C30 C23 C26' 24.0(7) . .
C28 C23 C24 111.5(8) . .
C27 C23 C24 104.7(8) . .
C24' C23 C24 26.1(8) . .
C30 C23 C24 109.4(9) . .
C26' C23 C24 86.4(10) . .
C24' C25 C26 79.8(11) . .
C24' C25 C29 113.7(12) . .
C26 C25 C29 116.1(10) . .
C24' C25 C24 26.3(8) . .
C26 C25 C24 104.0(9) . .
C29 C25 C24 110.5(9) . .
C24' C25 C27' 105.4(11) . .
C26 C25 C27' 114.3(12) . .
C29 C25 C27' 119.9(11) . .
C24 C25 C27' 86.2(9) . .
C24' C25 C30' 112.3(14) . .
C26 C25 C30' 32.7(9) . .
C29 C25 C30' 103.3(11) . .
C24 C25 C30' 135.3(12) . .
C27' C25 C30' 101.6(14) . .
O6 C28 O7 121.0(7) . .
O6 C28 C23 122.7(8) . .
O7 C28 C23 116.4(8) . .
O8 C29 O9 121.8(10) . .
O8 C29 C25 126.7(10) . .
O9 C29 C25 111.5(10) . .
C32 C24 C31 105.1(13) . .
C32 C24 C23 112.5(10) . .
C31 C24 C23 117.4(11) . .
C32 C24 C25 112.3(10) . .
C31 C24 C25 112.6(10) . .
C23 C24 C25 97.0(8) . .
C25 C26 C27 107.1(10) . .
C23 C27 C26 105.0(10) . .
C25 C24' C31' 115.4(15) . .
C25 C24' C23 104.9(13) . .
C31' C24' C23 114.6(15) . .
C25 C24' C32' 105.0(15) . .
C31' C24' C32' 110.9(16) . .
C23 C24' C32' 105.0(14) . .
C27' C26' C23 105.7(14) . .
C26' C27' C25 105.3(13) . .
N14 C33 N11 112.1(8) . .
N14 C33 C36 124.9(8) . .
N11 C33 C36 122.8(8) . .
N15 C34 C35 121.4(8) . .
C36 C35 C34 119.7(8) . .
C37 C36 C35 117.5(8) . .
C37 C36 C33 120.4(8) . .
C35 C36 C33 122.1(8) . .
C38 C37 C36 120.8(8) . .
N15 C38 C37 121.9(8) . .
N19 C39 N16 111.5(8) . .
N19 C39 C42 125.3(7) . .
N16 C39 C42 123.2(8) . .
C41 C40 N20 122.2(7) . .
C40 C41 C42 120.0(7) . .
C43 C42 C41 117.6(8) . .
C43 C42 C39 118.2(8) . .
C41 C42 C39 124.2(7) . .
C42 C43 C44 118.8(8) . .
N20 C44 C43 123.5(7) . .

loop_
_geom_bond_atom_site_label_1
_geom_bond_atom_site_label_2
_geom_bond_distance
_geom_bond_site_symmetry_2
Cu1 N7 1.996(7) .
Cu1 N5 2.010(6) 2
Cu1 N10 2.018(7) 2_645
Cu1 N2 2.024(7) .
Cu1 O3 2.375(5) .
Cu2 N17 1.996(7) .
Cu2 N20 2.023(7) 2_656
Cu2 N15 2.027(7) 2_546
Cu2 N12 2.037(7) .
Cu2 O6 2.376(5) .
O1 C6 1.226(10) .
O2 C6 1.308(11) .
O3 C7 1.178(9) .
O4 C7 1.384(12) .
O4' C7 1.310(12) .
O6 C28 1.196(10) .
O7 C28 1.324(9) .
O8 C29 1.175(11) .
O9 C29 1.359(11) .
N1 N2 1.321(9) .
N1 C11 1.330(9) .
N2 N3 1.330(8) .
N3 N4 1.316(9) .
N4 C11 1.347(9) .
N5 C12 1.332(9) .
N5 C16 1.345(10) .
N5 Cu1 2.010(6) 2_545
N6 C17 1.304(11) .
N6 N7 1.347(9) .
N7 N8 1.311(8) .
N8 N9 1.331(9) .
N9 C17 1.369(10) .
N10 C22 1.313(10) .
N10 C18 1.346(9) .
N10 Cu1 2.018(7) 2_655
N11 C33 1.340(10) .
N11 N12 1.345(9) .
N12 N13 1.306(8) .
N13 N14 1.351(9) .
N14 C33 1.322(10) .
N15 C34 1.344(9) .
N15 C38 1.345(9) .
N15 Cu2 2.027(7) 2_556
N16 N17 1.324(9) .
N16 C39 1.359(10) .
N17 N18 1.340(8) .
N18 N19 1.333(9) .
N19 C39 1.319(10) .
N20 C44 1.316(9) .
N20 C40 1.366(9) .
N20 Cu2 2.023(7) 2_646
C1 C6 1.524(12) .
C1 C8 1.534(12) .
C1 C2 1.550(10) .
C1 C5 1.564(12) .
C2 C10 1.504(14) .
C2 C3 1.505(12) .
C2 C9 1.547(13) .
C3 C4 1.508(12) .
C3 C7 1.533(10) .
C4 C5 1.561(11) .
C11 C14 1.464(11) .
C12 C13 1.390(11) .
C13 C14 1.409(10) .
C14 C15 1.404(10) .
C15 C16 1.347(12) .
C17 C20 1.463(11) .
C18 C19 1.355(12) .
C19 C20 1.369(10) .
C20 C21 1.365(10) .
C21 C22 1.396(12) .
C23 C28 1.503(10) .
C23 C27 1.507(14) .
C23 C24' 1.54(2) .
C23 C30 1.538(13) .
C23 C26' 1.58(2) .
C23 C24 1.592(15) .
C25 C24' 1.47(2) .
C25 C26 1.477(15) .
C25 C29 1.492(13) .
C25 C24 1.597(14) .
C25 C27' 1.62(2) .
C25 C30' 1.66(2) .
C24 C32 1.520(16) .
C24 C31 1.554(18) .
C26 C27 1.564(14) .
C24' C31' 1.50(2) .
C24' C32' 1.56(3) .
C26' C27' 1.53(2) .
C33 C36 1.459(12) .
C34 C35 1.393(11) .
C35 C36 1.387(9) .
C36 C37 1.375(10) .
C37 C38 1.368(11) .
C39 C42 1.455(11) .
C40 C41 1.365(11) .
C41 C42 1.397(10) .
C42 C43 1.389(10) .
C43 C44 1.392(12) .
